data_7718224
loop_
_publ_author_name
'Feil, Christoph M.'
'Goerigk, Florian'
'St&#xf6;ckl, Yannick'
'Nieger, Martin'
'Gudat, Dietrich'

_publ_section_title
;
 Diverse reactivity of a cationic N-heterocyclic phosphenium complex
 towards anionic substrates - substitution <i>vs.</i> reduction.
;
_journal_issue 5
_journal_name_full 'Dalton transactions (Cambridge, England : 2003)'
_journal_page_first 1806
_journal_page_last 1814
_journal_paper_doi 10.1039/d4dt03352c
_journal_volume 54
_journal_year 2025
_chemical_absolute_configuration ad
_chemical_formula_moiety 'C30 H36 Cl Fe N2 O4 P'
_chemical_formula_sum 'C30 H36 Cl Fe N2 O4 P'
_chemical_formula_weight 610.88
_space_group_crystal_system orthorhombic
_space_group_IT_number 19
_space_group_name_Hall 'P 2ac 2ab'
_space_group_name_H-M_alt 'P 21 21 21'
_atom_sites_solution_hydrogens geom
_atom_sites_solution_primary direct
_atom_sites_solution_secondary difmap
_audit_creation_method SHELXL-2016/4
_audit_update_record
;
2024-10-30 deposited with the CCDC.	2025-01-06 downloaded from the CCDC.
;
_cell_angle_alpha 90
_cell_angle_beta 90
_cell_angle_gamma 90
_cell_formula_units_Z 4
_cell_length_a 9.3014(4)
_cell_length_b 15.9429(6)
_cell_length_c 20.7089(9)
_cell_measurement_reflns_used 10637
_cell_measurement_temperature 135(2)
_cell_measurement_theta_max 33.196
_cell_measurement_theta_min 1.612
_cell_volume 3070.9(2)
_computing_cell_refinement 'Bruker ApexII Software Suite, 2008'
_computing_data_collection 'Bruker ApexII Software Suite, 2008'
_computing_data_reduction 'Bruker ApexII Software Suite, 2008'
_computing_molecular_graphics 'SHELXS plus XP (Sheldrick, 1991)'
_computing_publication_material 'SHELXL-2016/4 (Sheldrick, 2016)'
_computing_structure_refinement 'SHELXL-2016/4 (Sheldrick, 2016)'
_computing_structure_solution 'SHELXS-2016/4 (Sheldrick, 2016)'
_diffrn_ambient_temperature 135(2)
_diffrn_measured_fraction_theta_full 0.999
_diffrn_measured_fraction_theta_max 0.998
_diffrn_measurement_device_type 'Bruker Kappa ApexII Duo'
_diffrn_measurement_method 'Omega and phi scans'
_diffrn_radiation_type MoK\a
_diffrn_radiation_wavelength 0.71073
_diffrn_reflns_av_R_equivalents 0.0276
_diffrn_reflns_av_unetI/netI 0.0306
_diffrn_reflns_Laue_measured_fraction_full 0.999
_diffrn_reflns_Laue_measured_fraction_max 0.998
_diffrn_reflns_limit_h_max 14
_diffrn_reflns_limit_h_min -14
_diffrn_reflns_limit_k_max 24
_diffrn_reflns_limit_k_min -24
_diffrn_reflns_limit_l_max 30
_diffrn_reflns_limit_l_min -31
_diffrn_reflns_number 61876
_diffrn_reflns_point_group_measured_fraction_full 0.999
_diffrn_reflns_point_group_measured_fraction_max 0.998
_diffrn_reflns_theta_full 25.242
_diffrn_reflns_theta_max 33.196
_diffrn_reflns_theta_min 1.612
_diffrn_source 'fine-focus sealed tube'
_exptl_absorpt_coefficient_mu 0.666
_exptl_absorpt_correction_T_max 0.7465
_exptl_absorpt_correction_T_min 0.6960
_exptl_absorpt_correction_type multi-scan
_exptl_absorpt_process_details 'BLESSING 1995'
_exptl_crystal_colour red-brown
_exptl_crystal_density_diffrn 1.321
_exptl_crystal_description needle
_exptl_crystal_F_000 1280
_exptl_crystal_size_max 0.393
_exptl_crystal_size_mid 0.159
_exptl_crystal_size_min 0.144
_refine_diff_density_max 0.443
_refine_diff_density_min -0.216
_refine_diff_density_rms 0.047
_refine_ls_abs_structure_details
;
 Flack x determined using 4406 quotients [(I+)-(I-)]/[(I+)+(I-)]
 (Parsons, Flack and Wagner, Acta Cryst. B69 (2013) 249-259).
;
_refine_ls_abs_structure_Flack 0.000(3)
_refine_ls_extinction_method none
_refine_ls_goodness_of_fit_ref 1.031
_refine_ls_hydrogen_treatment constr
_refine_ls_matrix_type full
_refine_ls_number_parameters 352
_refine_ls_number_reflns 11742
_refine_ls_number_restraints 0
_refine_ls_restrained_S_all 1.031
_refine_ls_R_factor_all 0.0328
_refine_ls_R_factor_gt 0.0269
_refine_ls_shift/su_max 0.001
_refine_ls_shift/su_mean 0.000
_refine_ls_structure_factor_coef Fsqd
_refine_ls_weighting_details 'w=1/[\s^2^(Fo^2^)+(0.0371P)^2^+0.0563P] where P=(Fo^2^+2Fc^2^)/3'
_refine_ls_weighting_scheme calc
_refine_ls_wR_factor_gt 0.0637
_refine_ls_wR_factor_ref 0.0657
_reflns_Friedel_coverage 0.813
_reflns_Friedel_fraction_full 1.000
_reflns_Friedel_fraction_max 0.998
_reflns_number_gt 10637
_reflns_number_total 11742
_reflns_threshold_expression 'I > 2\s(I)'
_cod_data_source_file d4dt03352c3.cif
_cod_data_source_block gud589
_cod_database_code 7718224
_shelx_shelxl_version_number 2016/4
_shelx_space_group_comment
;
The symmetry employed for this shelxl refinement is uniquely defined
by the following loop, which should always be used as a source of
symmetry information in preference to the above space-group names.
They are only intended as comments.
;
_shelx_estimated_absorpt_t_min 0.780
_shelx_estimated_absorpt_t_max 0.910

loop_
_space_group_symop_operation_xyz
'x, y, z'
'-x+1/2, -y, z+1/2'
'-x, y+1/2, -z+1/2'
'x+1/2, -y+1/2, -z'

loop_
_atom_site_label
_atom_site_type_symbol
_atom_site_fract_x
_atom_site_fract_y
_atom_site_fract_z
_atom_site_U_iso_or_equiv
_atom_site_adp_type
_atom_site_occupancy
_atom_site_site_symmetry_order
_atom_site_calc_flag
_atom_site_refinement_flags_posn
_atom_site_refinement_flags_adp
_atom_site_refinement_flags_occupancy
_atom_site_disorder_assembly
_atom_site_disorder_group
FE1 Fe 0.27798(2) 0.59385(2) 0.10042(2) 0.01896(5) Uani 1 1 d . . . . .
C1 C 0.41238(18) 0.67537(9) 0.09884(8) 0.0243(3) Uani 1 1 d . . . . .
O1 O 0.48817(14) 0.73140(7) 0.09740(7) 0.0351(3) Uani 1 1 d . . . . .
C2 C 0.22326(19) 0.62682(10) 0.02099(9) 0.0286(3) Uani 1 1 d . . . . .
O2 O 0.19003(16) 0.64709(10) -0.02935(7) 0.0436(4) Uani 1 1 d . . . . .
C3 C 0.12272(17) 0.52581(10) 0.10298(9) 0.0251(3) Uani 1 1 d . . . . .
O3 O 0.02168(13) 0.48581(8) 0.10374(8) 0.0374(3) Uani 1 1 d . . . . .
C4 C 0.2270(2) 0.63366(13) 0.17730(10) 0.0384(4) Uani 1 1 d . . . . .
O4 O 0.1936(2) 0.66278(13) 0.22543(9) 0.0691(6) Uani 1 1 d . . . . .
P1 P 0.42402(4) 0.48923(2) 0.09030(2) 0.01346(6) Uani 1 1 d . . . . .
CL1 Cl 0.41115(4) 0.44966(2) -0.01069(2) 0.02398(8) Uani 1 1 d . . . . .
N1 N 0.60224(12) 0.49050(7) 0.10161(6) 0.01374(19) Uani 1 1 d . . . . .
N2 N 0.40992(13) 0.39670(7) 0.12865(6) 0.0154(2) Uani 1 1 d . . . . .
C5 C 0.65275(15) 0.41048(9) 0.11963(7) 0.0170(2) Uani 1 1 d . . . . .
H5 H 0.751565 0.395562 0.121263 0.020 Uiso 1 1 calc R U . . .
C6 C 0.54530(16) 0.35802(9) 0.13418(7) 0.0179(3) Uani 1 1 d . . . . .
H6 H 0.558827 0.301268 0.146768 0.022 Uiso 1 1 calc R U . . .
C7 C 0.69280(14) 0.56366(8) 0.10579(7) 0.0146(2) Uani 1 1 d . . . . .
C8 C 0.72133(16) 0.59694(9) 0.16722(7) 0.0175(2) Uani 1 1 d . . . . .
C9 C 0.81076(17) 0.66688(10) 0.17125(8) 0.0232(3) Uani 1 1 d . . . . .
H9 H 0.832056 0.690233 0.212352 0.028 Uiso 1 1 calc R U . . .
C10 C 0.86885(18) 0.70276(10) 0.11657(8) 0.0244(3) Uani 1 1 d . . . . .
H10 H 0.928127 0.751060 0.120171 0.029 Uiso 1 1 calc R U . . .
C11 C 0.84099(16) 0.66862(9) 0.05663(8) 0.0203(3) Uani 1 1 d . . . . .
H11 H 0.882377 0.693599 0.019363 0.024 Uiso 1 1 calc R U . . .
C12 C 0.75330(14) 0.59814(8) 0.04960(6) 0.0155(2) Uani 1 1 d . . . . .
C13 C 0.27719(17) 0.35747(9) 0.14892(7) 0.0193(3) Uani 1 1 d . . . . .
C14 C 0.21004(17) 0.29908(9) 0.10836(8) 0.0245(3) Uani 1 1 d . . . . .
C15 C 0.07799(19) 0.26611(11) 0.12808(10) 0.0333(4) Uani 1 1 d . . . . .
H15 H 0.029961 0.226568 0.101390 0.040 Uiso 1 1 calc R U . . .
C16 C 0.0165(2) 0.29010(13) 0.18559(11) 0.0374(5) Uani 1 1 d . . . . .
H16 H -0.075126 0.268792 0.197430 0.045 Uiso 1 1 calc R U . . .
C17 C 0.08697(19) 0.34473(11) 0.22606(9) 0.0316(4) Uani 1 1 d . . . . .
H17 H 0.044173 0.359253 0.266179 0.038 Uiso 1 1 calc R U . . .
C18 C 0.22028(18) 0.37949(10) 0.20957(8) 0.0230(3) Uani 1 1 d . . . . .
C19 C 0.66302(18) 0.55818(11) 0.22866(7) 0.0232(3) Uani 1 1 d . . . . .
H19 H 0.592374 0.513802 0.216102 0.028 Uiso 1 1 calc R U . . .
C20 C 0.5845(2) 0.62199(13) 0.27067(9) 0.0365(4) Uani 1 1 d . . . . .
H20A H 0.548685 0.594303 0.309743 0.055 Uiso 1 1 calc R U . . .
H20B H 0.650826 0.667078 0.282759 0.055 Uiso 1 1 calc R U . . .
H20C H 0.503419 0.645590 0.246502 0.055 Uiso 1 1 calc R U . . .
C21 C 0.7845(2) 0.51587(15) 0.26608(9) 0.0414(5) Uani 1 1 d . . . . .
H21A H 0.745887 0.490975 0.305723 0.062 Uiso 1 1 calc R U . . .
H21B H 0.827700 0.471863 0.239352 0.062 Uiso 1 1 calc R U . . .
H21C H 0.857724 0.557631 0.277169 0.062 Uiso 1 1 calc R U . . .
C22 C 0.72889(18) 0.56146(9) -0.01685(7) 0.0189(2) Uani 1 1 d . . . . .
H22 H 0.677516 0.506804 -0.011481 0.023 Uiso 1 1 calc R U . . .
C23 C 0.87098(18) 0.54410(11) -0.05155(8) 0.0256(3) Uani 1 1 d . . . . .
H23A H 0.851356 0.520438 -0.094325 0.038 Uiso 1 1 calc R U . . .
H23B H 0.924741 0.596605 -0.056285 0.038 Uiso 1 1 calc R U . . .
H23C H 0.927889 0.504130 -0.026262 0.038 Uiso 1 1 calc R U . . .
C24 C 0.6335(2) 0.61909(12) -0.05752(8) 0.0296(3) Uani 1 1 d . . . . .
H24A H 0.619135 0.594175 -0.100295 0.044 Uiso 1 1 calc R U . . .
H24B H 0.540285 0.626122 -0.036165 0.044 Uiso 1 1 calc R U . . .
H24C H 0.680086 0.673908 -0.062157 0.044 Uiso 1 1 calc R U . . .
C25 C 0.2748(2) 0.26887(10) 0.04521(9) 0.0281(3) Uani 1 1 d . . . . .
H25 H 0.368367 0.298572 0.038776 0.034 Uiso 1 1 calc R U . . .
C26 C 0.3051(2) 0.17424(11) 0.04784(11) 0.0396(5) Uani 1 1 d . . . . .
H26A H 0.346790 0.156000 0.006700 0.059 Uiso 1 1 calc R U . . .
H26B H 0.372847 0.162418 0.082926 0.059 Uiso 1 1 calc R U . . .
H26C H 0.215105 0.143910 0.055557 0.059 Uiso 1 1 calc R U . . .
C27 C 0.1778(2) 0.28925(13) -0.01221(11) 0.0406(5) Uani 1 1 d . . . . .
H27A H 0.222709 0.268934 -0.052058 0.061 Uiso 1 1 calc R U . . .
H27B H 0.084391 0.261799 -0.006428 0.061 Uiso 1 1 calc R U . . .
H27C H 0.164018 0.350084 -0.014991 0.061 Uiso 1 1 calc R U . . .
C28 C 0.30164(19) 0.43443(11) 0.25672(8) 0.0274(3) Uani 1 1 d . . . . .
H28 H 0.352891 0.478638 0.231356 0.033 Uiso 1 1 calc R U . . .
C29 C 0.4151(2) 0.38198(14) 0.29205(9) 0.0374(4) Uani 1 1 d . . . . .
H29A H 0.467572 0.417694 0.322519 0.056 Uiso 1 1 calc R U . . .
H29B H 0.367803 0.336404 0.315642 0.056 Uiso 1 1 calc R U . . .
H29C H 0.482528 0.358313 0.260577 0.056 Uiso 1 1 calc R U . . .
C30 C 0.2058(3) 0.47846(16) 0.30638(11) 0.0481(5) Uani 1 1 d . . . . .
H30A H 0.265547 0.512702 0.335112 0.072 Uiso 1 1 calc R U . . .
H30B H 0.136588 0.514501 0.283975 0.072 Uiso 1 1 calc R U . . .
H30C H 0.154068 0.436362 0.331844 0.072 Uiso 1 1 calc R U . . .

loop_
_atom_site_aniso_label
_atom_site_aniso_U_11
_atom_site_aniso_U_22
_atom_site_aniso_U_33
_atom_site_aniso_U_23
_atom_site_aniso_U_13
_atom_site_aniso_U_12
FE1 0.01467(9) 0.01586(8) 0.02635(11) 0.00273(7) -0.00068(8) 0.00254(8)
C1 0.0238(7) 0.0182(6) 0.0309(8) 0.0019(6) -0.0041(7) 0.0048(5)
O1 0.0327(7) 0.0202(5) 0.0524(8) 0.0021(6) -0.0097(7) -0.0037(5)
C2 0.0197(7) 0.0242(7) 0.0420(10) 0.0113(6) -0.0060(7) -0.0040(6)
O2 0.0373(8) 0.0464(8) 0.0470(8) 0.0248(7) -0.0188(6) -0.0116(6)
C3 0.0168(6) 0.0257(7) 0.0328(8) 0.0098(6) -0.0003(6) 0.0047(5)
O3 0.0187(5) 0.0353(6) 0.0583(9) 0.0209(7) -0.0041(6) -0.0024(5)
C4 0.0323(9) 0.0375(9) 0.0454(11) -0.0085(8) 0.0092(9) 0.0087(9)
O4 0.0697(13) 0.0792(13) 0.0586(12) -0.0304(10) 0.0227(9) 0.0158(11)
P1 0.01220(14) 0.01305(13) 0.01512(15) 0.00090(10) -0.00107(12) -0.00037(11)
CL1 0.02691(18) 0.02728(17) 0.01773(15) -0.00203(12) -0.00433(14) -0.00557(14)
N1 0.0126(5) 0.0136(4) 0.0151(5) -0.0001(4) -0.0005(4) -0.0001(4)
N2 0.0131(5) 0.0133(5) 0.0198(5) 0.0018(4) -0.0004(4) -0.0008(4)
C5 0.0144(6) 0.0161(6) 0.0203(6) -0.0002(5) 0.0000(5) 0.0034(5)
C6 0.0173(6) 0.0144(5) 0.0221(7) 0.0023(5) -0.0007(5) 0.0023(5)
C7 0.0128(5) 0.0138(5) 0.0173(6) -0.0003(4) -0.0009(5) -0.0007(4)
C8 0.0158(5) 0.0189(6) 0.0178(6) -0.0024(4) -0.0017(5) 0.0000(6)
C9 0.0236(7) 0.0233(7) 0.0227(7) -0.0065(5) -0.0031(6) -0.0040(6)
C10 0.0226(7) 0.0190(6) 0.0318(8) -0.0029(5) -0.0011(6) -0.0052(6)
C11 0.0199(7) 0.0169(6) 0.0242(7) 0.0017(5) 0.0023(6) -0.0017(5)
C12 0.0140(6) 0.0157(5) 0.0167(6) 0.0009(4) -0.0001(4) 0.0014(5)
C13 0.0146(6) 0.0174(6) 0.0260(7) 0.0069(5) -0.0001(6) -0.0009(5)
C14 0.0188(7) 0.0175(6) 0.0373(9) 0.0046(5) -0.0046(6) -0.0038(5)
C15 0.0218(8) 0.0265(8) 0.0516(11) 0.0096(7) -0.0061(8) -0.0093(7)
C16 0.0174(7) 0.0352(9) 0.0596(13) 0.0233(9) 0.0011(8) -0.0056(7)
C17 0.0209(7) 0.0376(9) 0.0363(9) 0.0190(7) 0.0065(7) 0.0035(7)
C18 0.0180(6) 0.0250(7) 0.0259(7) 0.0106(5) 0.0029(6) 0.0022(6)
C19 0.0239(7) 0.0306(8) 0.0151(6) -0.0024(5) 0.0002(6) -0.0024(6)
C20 0.0370(10) 0.0459(10) 0.0266(8) -0.0116(7) 0.0069(8) -0.0005(9)
C21 0.0377(10) 0.0614(13) 0.0252(8) 0.0140(8) -0.0017(8) 0.0087(10)
C22 0.0204(6) 0.0202(6) 0.0162(6) 0.0010(4) 0.0008(5) -0.0019(5)
C23 0.0250(7) 0.0316(8) 0.0204(7) -0.0031(6) 0.0051(6) -0.0022(6)
C24 0.0306(9) 0.0344(8) 0.0238(8) 0.0054(6) -0.0059(7) 0.0010(7)
C25 0.0267(7) 0.0199(6) 0.0378(9) -0.0045(6) -0.0075(7) -0.0064(7)
C26 0.0420(11) 0.0200(7) 0.0569(13) -0.0074(8) -0.0050(9) -0.0040(7)
C27 0.0389(10) 0.0383(10) 0.0444(11) -0.0052(8) -0.0154(9) -0.0099(8)
C28 0.0267(8) 0.0340(8) 0.0216(7) 0.0044(6) 0.0056(6) 0.0024(7)
C29 0.0355(10) 0.0510(11) 0.0256(8) 0.0090(7) -0.0058(8) 0.0016(9)
C30 0.0444(13) 0.0630(14) 0.0369(11) -0.0083(9) 0.0152(10) 0.0055(11)

loop_
_atom_type_symbol
_atom_type_description
_atom_type_scat_dispersion_real
_atom_type_scat_dispersion_imag
_atom_type_scat_source
C C 0.0033 0.0016 'International Tables Vol C Tables 4.2.6.8 and 6.1.1.4'
H H 0.0000 0.0000 'International Tables Vol C Tables 4.2.6.8 and 6.1.1.4'
N N 0.0061 0.0033 'International Tables Vol C Tables 4.2.6.8 and 6.1.1.4'
O O 0.0106 0.0060 'International Tables Vol C Tables 4.2.6.8 and 6.1.1.4'
P P 0.1023 0.0942 'International Tables Vol C Tables 4.2.6.8 and 6.1.1.4'
Cl Cl 0.1484 0.1585 'International Tables Vol C Tables 4.2.6.8 and 6.1.1.4'
Fe Fe 0.3463 0.8444 'International Tables Vol C Tables 4.2.6.8 and 6.1.1.4'

loop_
_geom_angle_atom_site_label_1
_geom_angle_atom_site_label_2
_geom_angle_atom_site_label_3
_geom_angle
_geom_angle_site_symmetry_1
_geom_angle_site_symmetry_3
_geom_angle_publ_flag
C4 FE1 C2 129.68(9) . . ?
C4 FE1 C1 86.78(9) . . ?
C2 FE1 C1 88.22(8) . . ?
C4 FE1 C3 88.57(9) . . ?
C2 FE1 C3 88.63(8) . . ?
C1 FE1 C3 170.78(7) . . ?
C4 FE1 P1 121.99(7) . . ?
C2 FE1 P1 108.32(6) . . ?
C1 FE1 P1 96.82(5) . . ?
C3 FE1 P1 92.40(5) . . ?
O1 C1 FE1 174.37(14) . . ?
O2 C2 FE1 179.22(19) . . ?
O3 C3 FE1 177.12(14) . . ?
O4 C4 FE1 176.9(2) . . ?
N1 P1 N2 91.25(6) . . ?
N1 P1 FE1 126.82(4) . . ?
N2 P1 FE1 125.63(4) . . ?
N1 P1 CL1 101.03(4) . . ?
N2 P1 CL1 101.21(4) . . ?
FE1 P1 CL1 106.313(19) . . ?
C5 N1 C7 121.44(11) . . ?
C5 N1 P1 110.86(9) . . ?
C7 N1 P1 126.64(9) . . ?
C6 N2 C13 123.43(11) . . ?
C6 N2 P1 110.69(9) . . ?
C13 N2 P1 125.69(9) . . ?
C6 C5 N1 112.11(12) . . ?
C6 C5 H5 123.9 . . ?
N1 C5 H5 123.9 . . ?
C5 C6 N2 112.11(12) . . ?
C5 C6 H6 123.9 . . ?
N2 C6 H6 123.9 . . ?
C12 C7 C8 121.81(12) . . ?
C12 C7 N1 120.07(12) . . ?
C8 C7 N1 118.08(12) . . ?
C9 C8 C7 118.00(13) . . ?
C9 C8 C19 119.33(13) . . ?
C7 C8 C19 122.64(12) . . ?
C10 C9 C8 121.11(14) . . ?
C10 C9 H9 119.4 . . ?
C8 C9 H9 119.4 . . ?
C9 C10 C11 120.09(14) . . ?
C9 C10 H10 120.0 . . ?
C11 C10 H10 120.0 . . ?
C10 C11 C12 121.40(14) . . ?
C10 C11 H11 119.3 . . ?
C12 C11 H11 119.3 . . ?
C11 C12 C7 117.56(12) . . ?
C11 C12 C22 119.60(12) . . ?
C7 C12 C22 122.84(12) . . ?
C14 C13 C18 122.22(15) . . ?
C14 C13 N2 119.60(14) . . ?
C18 C13 N2 118.18(13) . . ?
C15 C14 C13 117.82(17) . . ?
C15 C14 C25 118.76(15) . . ?
C13 C14 C25 123.40(14) . . ?
C16 C15 C14 120.93(17) . . ?
C16 C15 H15 119.5 . . ?
C14 C15 H15 119.5 . . ?
C15 C16 C17 120.40(16) . . ?
C15 C16 H16 119.8 . . ?
C17 C16 H16 119.8 . . ?
C16 C17 C18 121.60(18) . . ?
C16 C17 H17 119.2 . . ?
C18 C17 H17 119.2 . . ?
C17 C18 C13 116.86(16) . . ?
C17 C18 C28 120.94(15) . . ?
C13 C18 C28 122.12(14) . . ?
C8 C19 C20 112.25(14) . . ?
C8 C19 C21 109.97(14) . . ?
C20 C19 C21 111.07(15) . . ?
C8 C19 H19 107.8 . . ?
C20 C19 H19 107.8 . . ?
C21 C19 H19 107.8 . . ?
C19 C20 H20A 109.5 . . ?
C19 C20 H20B 109.5 . . ?
H20A C20 H20B 109.5 . . ?
C19 C20 H20C 109.5 . . ?
H20A C20 H20C 109.5 . . ?
H20B C20 H20C 109.5 . . ?
C19 C21 H21A 109.5 . . ?
C19 C21 H21B 109.5 . . ?
H21A C21 H21B 109.5 . . ?
C19 C21 H21C 109.5 . . ?
H21A C21 H21C 109.5 . . ?
H21B C21 H21C 109.5 . . ?
C12 C22 C23 111.58(13) . . ?
C12 C22 C24 110.84(13) . . ?
C23 C22 C24 110.55(13) . . ?
C12 C22 H22 107.9 . . ?
C23 C22 H22 107.9 . . ?
C24 C22 H22 107.9 . . ?
C22 C23 H23A 109.5 . . ?
C22 C23 H23B 109.5 . . ?
H23A C23 H23B 109.5 . . ?
C22 C23 H23C 109.5 . . ?
H23A C23 H23C 109.5 . . ?
H23B C23 H23C 109.5 . . ?
C22 C24 H24A 109.5 . . ?
C22 C24 H24B 109.5 . . ?
H24A C24 H24B 109.5 . . ?
C22 C24 H24C 109.5 . . ?
H24A C24 H24C 109.5 . . ?
H24B C24 H24C 109.5 . . ?
C14 C25 C27 111.65(16) . . ?
C14 C25 C26 110.73(15) . . ?
C27 C25 C26 110.19(15) . . ?
C14 C25 H25 108.0 . . ?
C27 C25 H25 108.0 . . ?
C26 C25 H25 108.0 . . ?
C25 C26 H26A 109.5 . . ?
C25 C26 H26B 109.5 . . ?
H26A C26 H26B 109.5 . . ?
C25 C26 H26C 109.5 . . ?
H26A C26 H26C 109.5 . . ?
H26B C26 H26C 109.5 . . ?
C25 C27 H27A 109.5 . . ?
C25 C27 H27B 109.5 . . ?
H27A C27 H27B 109.5 . . ?
C25 C27 H27C 109.5 . . ?
H27A C27 H27C 109.5 . . ?
H27B C27 H27C 109.5 . . ?
C18 C28 C30 114.04(16) . . ?
C18 C28 C29 109.66(15) . . ?
C30 C28 C29 109.29(16) . . ?
C18 C28 H28 107.9 . . ?
C30 C28 H28 107.9 . . ?
C29 C28 H28 107.9 . . ?
C28 C29 H29A 109.5 . . ?
C28 C29 H29B 109.5 . . ?
H29A C29 H29B 109.5 . . ?
C28 C29 H29C 109.5 . . ?
H29A C29 H29C 109.5 . . ?
H29B C29 H29C 109.5 . . ?
C28 C30 H30A 109.5 . . ?
C28 C30 H30B 109.5 . . ?
H30A C30 H30B 109.5 . . ?
C28 C30 H30C 109.5 . . ?
H30A C30 H30C 109.5 . . ?
H30B C30 H30C 109.5 . . ?

loop_
_geom_bond_atom_site_label_1
_geom_bond_atom_site_label_2
_geom_bond_distance
_geom_bond_site_symmetry_2
_geom_bond_publ_flag
FE1 C4 1.778(2) . ?
FE1 C2 1.8004(18) . ?
FE1 C1 1.8036(16) . ?
FE1 C3 1.8069(16) . ?
FE1 P1 2.1613(4) . ?
C1 O1 1.1383(19) . ?
C2 O2 1.134(2) . ?
C3 O3 1.136(2) . ?
C4 O4 1.143(2) . ?
P1 N1 1.6742(12) . ?
P1 N2 1.6805(11) . ?
P1 CL1 2.1878(5) . ?
N1 C5 1.4099(17) . ?
N1 C7 1.4412(16) . ?
N2 C6 1.4068(18) . ?
N2 C13 1.4462(19) . ?
C5 C6 1.338(2) . ?
C5 H5 0.9500 . ?
C6 H6 0.9500 . ?
C7 C12 1.4046(19) . ?
C7 C8 1.4037(19) . ?
C8 C9 1.394(2) . ?
C8 C19 1.515(2) . ?
C9 C10 1.379(2) . ?
C9 H9 0.9500 . ?
C10 C11 1.380(2) . ?
C10 H10 0.9500 . ?
C11 C12 1.3961(19) . ?
C11 H11 0.9500 . ?
C12 C22 1.5123(19) . ?
C13 C14 1.401(2) . ?
C13 C18 1.408(2) . ?
C14 C15 1.397(2) . ?
C14 C25 1.518(3) . ?
C15 C16 1.375(3) . ?
C15 H15 0.9500 . ?
C16 C17 1.375(3) . ?
C16 H16 0.9500 . ?
C17 C18 1.400(2) . ?
C17 H17 0.9500 . ?
C18 C28 1.514(3) . ?
C19 C20 1.525(2) . ?
C19 C21 1.527(3) . ?
C19 H19 1.0000 . ?
C20 H20A 0.9800 . ?
C20 H20B 0.9800 . ?
C20 H20C 0.9800 . ?
C21 H21A 0.9800 . ?
C21 H21B 0.9800 . ?
C21 H21C 0.9800 . ?
C22 C23 1.530(2) . ?
C22 C24 1.530(2) . ?
C22 H22 1.0000 . ?
C23 H23A 0.9800 . ?
C23 H23B 0.9800 . ?
C23 H23C 0.9800 . ?
C24 H24A 0.9800 . ?
C24 H24B 0.9800 . ?
C24 H24C 0.9800 . ?
C25 C27 1.527(3) . ?
C25 C26 1.536(2) . ?
C25 H25 1.0000 . ?
C26 H26A 0.9800 . ?
C26 H26B 0.9800 . ?
C26 H26C 0.9800 . ?
C27 H27A 0.9800 . ?
C27 H27B 0.9800 . ?
C27 H27C 0.9800 . ?
C28 C30 1.531(3) . ?
C28 C29 1.532(3) . ?
C28 H28 1.0000 . ?
C29 H29A 0.9800 . ?
C29 H29B 0.9800 . ?
C29 H29C 0.9800 . ?
C30 H30A 0.9800 . ?
C30 H30B 0.9800 . ?
C30 H30C 0.9800 . ?

loop_
_geom_torsion_atom_site_label_1
_geom_torsion_atom_site_label_2
_geom_torsion_atom_site_label_3
_geom_torsion_atom_site_label_4
_geom_torsion
_geom_torsion_site_symmetry_1
_geom_torsion_site_symmetry_2
_geom_torsion_site_symmetry_3
_geom_torsion_site_symmetry_4
_geom_torsion_publ_flag
N2 P1 N1 C5 15.28(10) . . . . ?
FE1 P1 N1 C5 153.38(8) . . . . ?
CL1 P1 N1 C5 -86.39(9) . . . . ?
N2 P1 N1 C7 -152.97(11) . . . . ?
FE1 P1 N1 C7 -14.88(14) . . . . ?
CL1 P1 N1 C7 105.35(11) . . . . ?
N1 P1 N2 C6 -15.78(10) . . . . ?
FE1 P1 N2 C6 -154.65(8) . . . . ?
CL1 P1 N2 C6 85.73(9) . . . . ?
N1 P1 N2 C13 169.02(12) . . . . ?
FE1 P1 N2 C13 30.15(14) . . . . ?
CL1 P1 N2 C13 -89.47(12) . . . . ?
C7 N1 C5 C6 157.99(13) . . . . ?
P1 N1 C5 C6 -10.98(15) . . . . ?
N1 C5 C6 N2 -0.90(18) . . . . ?
C13 N2 C6 C5 -172.33(13) . . . . ?
P1 N2 C6 C5 12.34(15) . . . . ?
C5 N1 C7 C12 104.00(15) . . . . ?
P1 N1 C7 C12 -88.88(15) . . . . ?
C5 N1 C7 C8 -74.08(17) . . . . ?
P1 N1 C7 C8 93.04(14) . . . . ?
C12 C7 C8 C9 1.0(2) . . . . ?
N1 C7 C8 C9 179.00(13) . . . . ?
C12 C7 C8 C19 -176.96(13) . . . . ?
N1 C7 C8 C19 1.1(2) . . . . ?
C7 C8 C9 C10 0.4(2) . . . . ?
C19 C8 C9 C10 178.41(15) . . . . ?
C8 C9 C10 C11 -1.2(2) . . . . ?
C9 C10 C11 C12 0.6(2) . . . . ?
C10 C11 C12 C7 0.7(2) . . . . ?
C10 C11 C12 C22 -178.38(15) . . . . ?
C8 C7 C12 C11 -1.52(19) . . . . ?
N1 C7 C12 C11 -179.52(12) . . . . ?
C8 C7 C12 C22 177.57(13) . . . . ?
N1 C7 C12 C22 -0.4(2) . . . . ?
C6 N2 C13 C14 -80.84(18) . . . . ?
P1 N2 C13 C14 93.78(15) . . . . ?
C6 N2 C13 C18 98.86(17) . . . . ?
P1 N2 C13 C18 -86.52(16) . . . . ?
C18 C13 C14 C15 3.8(2) . . . . ?
N2 C13 C14 C15 -176.51(13) . . . . ?
C18 C13 C14 C25 -174.92(14) . . . . ?
N2 C13 C14 C25 4.8(2) . . . . ?
C13 C14 C15 C16 -0.3(2) . . . . ?
C25 C14 C15 C16 178.54(16) . . . . ?
C14 C15 C16 C17 -2.6(3) . . . . ?
C15 C16 C17 C18 1.9(3) . . . . ?
C16 C17 C18 C13 1.5(2) . . . . ?
C16 C17 C18 C28 -175.40(15) . . . . ?
C14 C13 C18 C17 -4.4(2) . . . . ?
N2 C13 C18 C17 175.92(13) . . . . ?
C14 C13 C18 C28 172.46(14) . . . . ?
N2 C13 C18 C28 -7.2(2) . . . . ?
C9 C8 C19 C20 54.6(2) . . . . ?
C7 C8 C19 C20 -127.50(16) . . . . ?
C9 C8 C19 C21 -69.6(2) . . . . ?
C7 C8 C19 C21 108.31(17) . . . . ?
C11 C12 C22 C23 52.54(17) . . . . ?
C7 C12 C22 C23 -126.53(14) . . . . ?
C11 C12 C22 C24 -71.13(17) . . . . ?
C7 C12 C22 C24 109.80(15) . . . . ?
C15 C14 C25 C27 61.47(19) . . . . ?
C13 C14 C25 C27 -119.80(17) . . . . ?
C15 C14 C25 C26 -61.7(2) . . . . ?
C13 C14 C25 C26 117.02(17) . . . . ?
C17 C18 C28 C30 -25.5(2) . . . . ?
C13 C18 C28 C30 157.77(17) . . . . ?
C17 C18 C28 C29 97.43(18) . . . . ?
C13 C18 C28 C29 -79.30(18) . . . . ?
